data_2221981
loop_
_publ_author_name
'Ji, Jun-Feng'
'Li, Lei'
'Zhu, Hai-Bin'

_publ_section_title
;
 4,4'-Di-3-pyridyl-2,2'-dithiodipyrimidine
;
_journal_issue 6
_journal_name_full 'Acta Crystallographica Section E'
_journal_page_first o1253
_journal_paper_doi 10.1107/S1600536809016869
_journal_volume 65
_journal_year 2009
_chemical_formula_iupac 'C18 H12 N6 S2'
_chemical_formula_moiety 'C18 H12 N6 S2'
_chemical_formula_sum 'C18 H12 N6 S2'
_chemical_formula_weight 376.48
_chemical_name_systematic
;
4,4'-Di-3-pyridyl-2,2'-dithiodipyrimidine
;
_space_group_IT_number 15
_symmetry_cell_setting monoclinic
_symmetry_space_group_name_Hall '-C 2yc'
_symmetry_space_group_name_H-M 'C 1 2/c 1'
_atom_sites_solution_hydrogens geom
_atom_sites_solution_primary direct
_atom_sites_solution_secondary difmap
_audit_creation_method SHELXL-97
_cell_angle_alpha 90.00
_cell_angle_beta 115.034(2)
_cell_angle_gamma 90.00
_cell_formula_units_Z 4
_cell_length_a 19.480(3)
_cell_length_b 5.4192(9)
_cell_length_c 17.979(3)
_cell_measurement_reflns_used 2091
_cell_measurement_temperature 298(2)
_cell_measurement_theta_max 25.50
_cell_measurement_theta_min 2.26
_cell_volume 1719.7(5)
_computing_cell_refinement 'SAINT-Plus (Bruker, 2007)'
_computing_data_collection 'APEX2 (Bruker, 2007)'
_computing_data_reduction 'SAINT-Plus (Bruker, 2007)'
_computing_molecular_graphics 'SHELXTL (Sheldrick, 2008)'
_computing_publication_material 'SHELXTL (Sheldrick, 2008)'
_computing_structure_refinement 'SHELXL97 (Sheldrick, 2008)'
_computing_structure_solution 'SHELXS97 (Sheldrick, 2008)'
_diffrn_ambient_temperature 298(2)
_diffrn_measured_fraction_theta_full 0.985
_diffrn_measured_fraction_theta_max 0.985
_diffrn_measurement_device_type 'Bruker APEXII CCD area-detector'
_diffrn_measurement_method '\f and \w scans'
_diffrn_radiation_monochromator graphite
_diffrn_radiation_source 'fine-focus sealed tube'
_diffrn_radiation_type MoK\a
_diffrn_radiation_wavelength 0.71073
_diffrn_reflns_av_R_equivalents 0.0538
_diffrn_reflns_av_sigmaI/netI 0.0411
_diffrn_reflns_limit_h_max 25
_diffrn_reflns_limit_h_min -15
_diffrn_reflns_limit_k_max 6
_diffrn_reflns_limit_k_min -7
_diffrn_reflns_limit_l_max 21
_diffrn_reflns_limit_l_min -23
_diffrn_reflns_number 5331
_diffrn_reflns_theta_full 28.20
_diffrn_reflns_theta_max 28.20
_diffrn_reflns_theta_min 2.31
_exptl_absorpt_coefficient_mu 0.325
_exptl_absorpt_correction_T_max 0.9201
_exptl_absorpt_correction_T_min 0.8835
_exptl_absorpt_correction_type multi-scan
_exptl_absorpt_process_details '(SADABS; Bruker, 2001)'
_exptl_crystal_colour yellow
_exptl_crystal_density_diffrn 1.454
_exptl_crystal_density_method 'not measured'
_exptl_crystal_description block
_exptl_crystal_F_000 776
_exptl_crystal_size_max 0.12
_exptl_crystal_size_mid 0.11
_exptl_crystal_size_min 0.09
_refine_diff_density_max 0.199
_refine_diff_density_min -0.249
_refine_ls_extinction_method none
_refine_ls_goodness_of_fit_ref 1.071
_refine_ls_hydrogen_treatment constr
_refine_ls_matrix_type full
_refine_ls_number_parameters 118
_refine_ls_number_reflns 2091
_refine_ls_number_restraints 0
_refine_ls_restrained_S_all 1.071
_refine_ls_R_factor_all 0.0506
_refine_ls_R_factor_gt 0.0388
_refine_ls_shift/su_max 0.000
_refine_ls_shift/su_mean 0.000
_refine_ls_structure_factor_coef Fsqd
_refine_ls_weighting_details 'calc w=1/[\s^2^(Fo^2^)+(0.0510P)^2^] where P=(Fo^2^+2Fc^2^)/3'
_refine_ls_weighting_scheme calc
_refine_ls_wR_factor_gt 0.1008
_refine_ls_wR_factor_ref 0.1058
_reflns_number_gt 1590
_reflns_number_total 2091
_reflns_threshold_expression >2sigma(I)
_cod_data_source_file cv2555.cif
_cod_data_source_block I
_cod_depositor_comments
;
The following automatic conversions were performed:
'_symmetry_cell_setting' value 'Monoclinic' changed to 'monoclinic'
according to '/home/saulius/struct/CIF-dictionaries/cif_core.dic'
dictionary named 'cif_core.dic' version 2.4.1 from 2010-06-29.

Automatic conversion script
Id: cif_fix_enum 1527 2010-12-29 10:47:43Z saulius 

The following automatic conversions were performed:

'_symmetry_cell_setting' value 'Monoclinic' changed to 'monoclinic'
according to /home/saulius/struct/CIF-dictionaries/cif_core.dic
dictionary named 'cif_core.dic' version 2.4.1 from 2010-06-29.

Automatic conversion script
Id: cif_fix_values 1715 2011-07-08 13:25:40Z adriana 
;
_cod_original_cell_volume 1719.6(5)
_cod_original_sg_symbol_H-M 'C 2/c'
_cod_database_code 2221981
_cod_database_fobs_code 2221981

loop_
_symmetry_equiv_pos_as_xyz
'x, y, z'
'-x, y, -z+1/2'
'x+1/2, y+1/2, z'
'-x+1/2, y+1/2, -z+1/2'
'-x, -y, -z'
'x, -y, z-1/2'
'-x+1/2, -y+1/2, -z'
'x+1/2, -y+1/2, z-1/2'

loop_
_atom_site_type_symbol
_atom_site_label
_atom_site_fract_x
_atom_site_fract_y
_atom_site_fract_z
_atom_site_U_iso_or_equiv
_atom_site_adp_type
_atom_site_calc_flag
_atom_site_refinement_flags
_atom_site_occupancy
_atom_site_disorder_assembly
_atom_site_disorder_group
S S1 0.03745(2) 0.82831(7) 0.22489(2) 0.05022(17) Uani d . 1 . .
N N3 0.09221(7) 0.4611(2) 0.33598(7) 0.0431(3) Uani d . 1 . .
C C5 0.13449(9) 0.1539(3) 0.44158(9) 0.0494(4) Uani d . 1 . .
C C6 0.14360(8) 0.2851(3) 0.37363(9) 0.0449(4) Uani d . 1 . .
N N2 0.15519(8) 0.5576(3) 0.25070(8) 0.0560(4) Uani d . 1 . .
C C9 0.10152(8) 0.5858(3) 0.27763(8) 0.0436(3) Uani d . 1 . .
C C7 0.20210(9) 0.2385(3) 0.35106(10) 0.0549(4) Uani d . 1 . .
H H7A 0.2380 0.1168 0.3769 0.066 Uiso calc R 1 . .
C C8 0.20481(10) 0.3797(3) 0.28883(11) 0.0599(5) Uani d . 1 . .
H H8A 0.2434 0.3493 0.2725 0.072 Uiso calc R 1 . .
C C4 0.09033(11) 0.2523(4) 0.47734(10) 0.0617(5) Uani d . 1 . .
H H4A 0.0642 0.3995 0.4582 0.074 Uiso calc R 1 . .
C C1 0.17081(12) -0.0663(3) 0.47231(10) 0.0668(5) Uani d . 1 . .
H H1A 0.2002 -0.1334 0.4479 0.080 Uiso calc R 1 . .
N N1 0.16688(12) -0.1900(3) 0.53450(11) 0.0827(6) Uani d . 1 . .
C C3 0.08571(12) 0.1278(5) 0.54219(11) 0.0771(6) Uani d . 1 . .
H H3B 0.0569 0.1906 0.5679 0.092 Uiso calc R 1 . .
C C2 0.12428(14) -0.0895(5) 0.56778(12) 0.0858(7) Uani d . 1 . .
H H2B 0.1204 -0.1720 0.6112 0.103 Uiso calc R 1 . .

loop_
_atom_site_aniso_label
_atom_site_aniso_U_11
_atom_site_aniso_U_22
_atom_site_aniso_U_33
_atom_site_aniso_U_12
_atom_site_aniso_U_13
_atom_site_aniso_U_23
S1 0.0489(3) 0.0576(3) 0.0448(2) -0.00386(18) 0.02041(19) 0.00495(17)
N3 0.0412(7) 0.0496(7) 0.0378(6) -0.0045(6) 0.0159(5) -0.0041(5)
C5 0.0477(9) 0.0511(9) 0.0405(8) -0.0095(7) 0.0101(7) -0.0034(6)
C6 0.0417(8) 0.0475(8) 0.0394(8) -0.0074(7) 0.0113(7) -0.0102(6)
N2 0.0466(8) 0.0760(10) 0.0524(8) -0.0031(7) 0.0278(7) -0.0019(7)
C9 0.0389(7) 0.0533(8) 0.0375(7) -0.0080(7) 0.0150(6) -0.0080(6)
C7 0.0427(9) 0.0596(9) 0.0578(10) 0.0013(8) 0.0170(8) -0.0079(8)
C8 0.0454(9) 0.0795(12) 0.0626(10) -0.0025(9) 0.0304(8) -0.0114(9)
C4 0.0586(11) 0.0721(11) 0.0550(10) -0.0076(9) 0.0246(9) 0.0058(8)
C1 0.0716(12) 0.0599(11) 0.0551(10) -0.0021(10) 0.0133(9) 0.0008(9)
N1 0.0928(14) 0.0723(11) 0.0631(10) -0.0090(10) 0.0137(10) 0.0172(8)
C3 0.0734(14) 0.1040(16) 0.0558(11) -0.0123(12) 0.0292(10) 0.0095(10)
C2 0.0838(16) 0.1026(17) 0.0541(11) -0.0319(14) 0.0129(11) 0.0196(11)

loop_
_atom_type_symbol
_atom_type_description
_atom_type_scat_dispersion_real
_atom_type_scat_dispersion_imag
_atom_type_scat_source
C C 0.0033 0.0016 'International Tables Vol C Tables 4.2.6.8 and 6.1.1.4'
H H 0.0000 0.0000 'International Tables Vol C Tables 4.2.6.8 and 6.1.1.4'
N N 0.0061 0.0033 'International Tables Vol C Tables 4.2.6.8 and 6.1.1.4'
S S 0.1246 0.1234 'International Tables Vol C Tables 4.2.6.8 and 6.1.1.4'

loop_
_geom_angle_atom_site_label_1
_geom_angle_atom_site_label_2
_geom_angle_atom_site_label_3
_geom_angle_site_symmetry_1
_geom_angle_site_symmetry_3
_geom_angle
_geom_angle_publ_flag
C9 S1 S1 . 2 103.78(5) ?
C9 N3 C6 . . 116.12(13) ?
C1 C5 C4 . . 117.59(17) ?
C1 C5 C6 . . 121.58(16) ?
C4 C5 C6 . . 120.81(15) ?
N3 C6 C7 . . 120.87(14) ?
N3 C6 C5 . . 115.57(13) ?
C7 C6 C5 . . 123.53(15) ?
C9 N2 C8 . . 113.93(13) ?
N3 C9 N2 . . 128.37(15) ?
N3 C9 S1 . . 119.86(11) ?
N2 C9 S1 . . 111.77(11) ?
C8 C7 C6 . . 117.17(16) ?
C8 C7 H7A . . 121.4 ?
C6 C7 H7A . . 121.4 ?
N2 C8 C7 . . 123.54(15) ?
N2 C8 H8A . . 118.2 ?
C7 C8 H8A . . 118.2 ?
C5 C4 C3 . . 118.7(2) ?
C5 C4 H4A . . 120.7 ?
C3 C4 H4A . . 120.7 ?
N1 C1 C5 . . 124.72(19) ?
N1 C1 H1A . . 117.6 ?
C5 C1 H1A . . 117.6 ?
C2 N1 C1 . . 116.12(18) ?
C2 C3 C4 . . 118.8(2) ?
C2 C3 H3B . . 120.6 ?
C4 C3 H3B . . 120.6 ?
N1 C2 C3 . . 124.10(19) ?
N1 C2 H2B . . 118.0 ?
C3 C2 H2B . . 118.0 ?

loop_
_geom_bond_atom_site_label_1
_geom_bond_atom_site_label_2
_geom_bond_site_symmetry_2
_geom_bond_distance
_geom_bond_publ_flag
S1 C9 . 1.7840(16) ?
S1 S1 2 2.0148(8) ?
N3 C9 . 1.3233(17) ?
N3 C6 . 1.3402(19) ?
C5 C1 . 1.378(2) ?
C5 C4 . 1.380(2) ?
C5 C6 . 1.488(2) ?
C6 C7 . 1.385(2) ?
N2 C9 . 1.334(2) ?
N2 C8 . 1.332(2) ?
C7 C8 . 1.375(2) ?
C7 H7A . 0.9300 ?
C8 H8A . 0.9300 ?
C4 C3 . 1.383(2) ?
C4 H4A . 0.9300 ?
C1 N1 . 1.333(2) ?
C1 H1A . 0.9300 ?
N1 C2 . 1.328(3) ?
C3 C2 . 1.367(3) ?
C3 H3B . 0.9300 ?
C2 H2B . 0.9300 ?
